data_4020912
loop_
_publ_author_name
'Md. Akhtaruzzaman'
'Masaaki Tomura'
'Jun-ichi Nishida'
'Yoshiro Yamashita'

_publ_section_title
;
 Synthesis and Characterization of Novel Dipyridylbenzothiadiazole
 and Bisbenzothiadiazole Derivatives
;
_journal_name_full 'Journal of Organic Chemistry'
_journal_page_first 2953
_journal_page_last 2958
_journal_paper_doi 10.1021/jo035800h
_journal_volume 69
_journal_year 2004
_chemical_formula_moiety 'C16 H10 N4 S'
_chemical_formula_sum 'C16 H10 N4 S'
_chemical_formula_weight 290.34
_chemical_melting_point 532.0(10)
_space_group_IT_number 14
_symmetry_cell_setting monoclinic
_symmetry_space_group_name_Hall '-P 2ybc'
_symmetry_space_group_name_H-M 'P 1 21/c 1'
_cell_angle_alpha 90.00
_cell_angle_beta 90.206(3)
_cell_angle_gamma 90.00
_cell_formula_units_Z 4
_cell_length_a 7.3213(3)
_cell_length_b 14.3519(5)
_cell_length_c 12.4801(6)
_cell_measurement_temperature 296(2)
_cell_volume 1311.33(9)
_diffrn_ambient_temperature 296(2)
_exptl_crystal_density_diffrn 1.471
_refine_diff_density_rms 0.042
_cod_depositor_comments
;
The following automatic conversions were performed:

'_chemical_melting_point' value '531-533' was changed to '532.0(10)'
- the average value was taken and precision was estimated.

Automatic conversion script
Id: cif_fix_values 1646 2011-03-28 12:23:43Z adriana 
;
_cod_original_sg_symbol_H-M 'P 21/c'
_cod_database_code 4020912

loop_
_symmetry_equiv_pos_as_xyz
'x, y, z'
'-x, y+1/2, -z+1/2'
'-x, -y, -z'
'x, -y-1/2, z-1/2'

loop_
_atom_site_label
_atom_site_type_symbol
_atom_site_fract_x
_atom_site_fract_y
_atom_site_fract_z
_atom_site_U_iso_or_equiv
_atom_site_adp_type
_atom_site_occupancy
_atom_site_symmetry_multiplicity
_atom_site_calc_flag
_atom_site_refinement_flags
_atom_site_disorder_assembly
_atom_site_disorder_group
S1 S 0.21658(7) 0.50727(3) 0.16345(3) 0.04909(16) Uani 1 1 d . . .
N1 N 0.2244(2) 0.60815(9) 0.10724(11) 0.0444(3) Uani 1 1 d . . .
N2 N 0.2325(2) 0.44000(9) 0.06055(11) 0.0449(3) Uani 1 1 d . . .
N3 N 0.2311(2) 0.95534(11) -0.00519(14) 0.0626(5) Uani 1 1 d . . .
N4 N 0.2520(2) 0.17850(11) -0.22772(13) 0.0566(4) Uani 1 1 d . . .
C1 C 0.2568(2) 0.66332(11) -0.07954(12) 0.0393(4) Uani 1 1 d . . .
C2 C 0.2412(2) 0.59322(11) 0.00159(12) 0.0376(3) Uani 1 1 d . . .
C3 C 0.2476(2) 0.49594(10) -0.02554(12) 0.0379(3) Uani 1 1 d . . .
C4 C 0.2662(2) 0.46642(12) -0.13412(13) 0.0403(4) Uani 1 1 d . . .
C5 C 0.2838(3) 0.53622(12) -0.20848(13) 0.0472(4) Uani 1 1 d . . .
H5 H 0.2994 0.5197 -0.2799 0.057 Uiso 1 1 calc R . .
C6 C 0.2794(2) 0.63184(12) -0.18212(13) 0.0467(4) Uani 1 1 d . . .
H6 H 0.2925 0.6753 -0.2368 0.056 Uiso 1 1 calc R . .
C7 C 0.2477(2) 0.76409(11) -0.05350(13) 0.0411(4) Uani 1 1 d . . .
C8 C 0.1279(2) 0.79848(12) 0.02279(14) 0.0476(4) Uani 1 1 d . . .
H8 H 0.0521 0.7582 0.0604 0.057 Uiso 1 1 calc R . .
C9 C 0.1224(3) 0.89304(12) 0.04216(16) 0.0557(5) Uani 1 1 d . . .
H9 H 0.0375 0.9149 0.0914 0.067 Uiso 1 1 calc R . .
C10 C 0.3456(3) 0.92099(14) -0.07745(17) 0.0603(5) Uani 1 1 d . . .
H10 H 0.4236 0.9626 -0.1115 0.072 Uiso 1 1 calc R . .
C11 C 0.3577(3) 0.82811(12) -0.10586(15) 0.0518(4) Uani 1 1 d . . .
H11 H 0.4380 0.8089 -0.1591 0.062 Uiso 1 1 calc R . .
C12 C 0.2629(2) 0.36660(11) -0.16566(13) 0.0408(4) Uani 1 1 d . . .
C13 C 0.3359(2) 0.29699(12) -0.10148(14) 0.0465(4) Uani 1 1 d . . .
H13 H 0.3908 0.3117 -0.0363 0.056 Uiso 1 1 calc R . .
C14 C 0.3262(3) 0.20488(13) -0.13564(16) 0.0537(5) Uani 1 1 d . . .
H14 H 0.3747 0.1591 -0.0912 0.064 Uiso 1 1 calc R . .
C15 C 0.1837(3) 0.24584(14) -0.28923(15) 0.0560(5) Uani 1 1 d . . .
H15 H 0.1314 0.2290 -0.3544 0.067 Uiso 1 1 calc R . .
C16 C 0.1856(3) 0.33917(13) -0.26243(14) 0.0500(4) Uani 1 1 d . . .
H16 H 0.1356 0.3832 -0.3087 0.060 Uiso 1 1 calc R . .

loop_
_atom_site_aniso_label
_atom_site_aniso_U_11
_atom_site_aniso_U_22
_atom_site_aniso_U_33
_atom_site_aniso_U_23
_atom_site_aniso_U_13
_atom_site_aniso_U_12
S1 0.0735(3) 0.0394(2) 0.0344(2) 0.00208(16) 0.00336(18) -0.00067(19)
N1 0.0599(8) 0.0362(7) 0.0370(7) 0.0001(6) 0.0012(6) 0.0004(6)
N2 0.0602(9) 0.0363(7) 0.0383(7) 0.0019(6) 0.0016(6) -0.0012(6)
N3 0.0832(13) 0.0375(8) 0.0670(10) 0.0004(7) -0.0049(9) -0.0020(8)
N4 0.0691(10) 0.0428(8) 0.0578(9) -0.0113(7) -0.0004(8) 0.0008(7)
C1 0.0448(9) 0.0333(7) 0.0400(8) 0.0015(6) 0.0014(6) -0.0007(6)
C2 0.0424(8) 0.0350(7) 0.0353(7) -0.0020(6) 0.0004(6) -0.0007(6)
C3 0.0408(8) 0.0346(8) 0.0383(8) 0.0012(6) 0.0002(6) -0.0007(6)
C4 0.0461(9) 0.0370(8) 0.0378(8) -0.0034(6) 0.0017(6) 0.0028(7)
C5 0.0634(11) 0.0433(9) 0.0350(8) -0.0034(7) 0.0065(7) 0.0044(8)
C6 0.0612(10) 0.0405(8) 0.0384(8) 0.0042(7) 0.0048(7) 0.0020(8)
C7 0.0494(9) 0.0347(8) 0.0393(8) 0.0029(6) -0.0044(7) -0.0007(7)
C8 0.0566(10) 0.0380(8) 0.0481(9) -0.0001(7) 0.0019(8) -0.0005(7)
C9 0.0677(12) 0.0404(9) 0.0591(11) -0.0044(8) 0.0022(9) 0.0053(9)
C10 0.0775(13) 0.0418(10) 0.0617(12) 0.0097(9) -0.0020(10) -0.0137(9)
C11 0.0640(11) 0.0424(9) 0.0491(10) 0.0043(8) 0.0056(8) -0.0046(8)
C12 0.0440(8) 0.0386(8) 0.0398(8) -0.0055(6) 0.0036(6) 0.0009(7)
C13 0.0531(10) 0.0400(9) 0.0465(9) -0.0048(7) -0.0046(7) 0.0009(7)
C14 0.0667(12) 0.0390(9) 0.0553(10) -0.0035(8) -0.0021(9) 0.0057(8)
C15 0.0676(12) 0.0497(10) 0.0506(10) -0.0145(8) -0.0065(9) 0.0020(9)
C16 0.0621(11) 0.0451(9) 0.0428(9) -0.0068(7) -0.0051(8) 0.0086(8)

loop_
_geom_bond_atom_site_label_1
_geom_bond_atom_site_label_2
_geom_bond_distance
_geom_bond_site_symmetry_2
_geom_bond_publ_flag
S1 N1 1.6100(14) . ?
S1 N2 1.6111(14) . ?
N1 C2 1.342(2) . ?
N2 C3 1.3461(19) . ?
N3 C10 1.328(3) . ?
N3 C9 1.336(2) . ?
N4 C14 1.325(2) . ?
N4 C15 1.331(2) . ?
C1 C6 1.368(2) . ?
C1 C2 1.432(2) . ?
C1 C7 1.484(2) . ?
C2 C3 1.437(2) . ?
C3 C4 1.427(2) . ?
C4 C5 1.372(2) . ?
C4 C12 1.486(2) . ?
C5 C6 1.412(2) . ?
C5 H5 0.9300 . ?
C6 H6 0.9300 . ?
C7 C11 1.387(2) . ?
C7 C8 1.388(2) . ?
C8 C9 1.379(2) . ?
C8 H8 0.9300 . ?
C9 H9 0.9300 . ?
C10 C11 1.382(3) . ?
C10 H10 0.9300 . ?
C11 H11 0.9300 . ?
C12 C13 1.386(2) . ?
C12 C16 1.389(2) . ?
C13 C14 1.391(2) . ?
C13 H13 0.9300 . ?
C14 H14 0.9300 . ?
C15 C16 1.381(2) . ?
C15 H15 0.9300 . ?
C16 H16 0.9300 . ?

loop_
_cod_related_entry_id
_cod_related_entry_database
_cod_related_entry_code
1 ChemSpider 21155349
